data_2226207
loop_
_publ_author_name
'Kettmann, Viktor'
'Sv\<etl\'ik, Jan'
'Veizerov\'a, Lucia'

_publ_section_title
;
 <i>rac</i>-2-Methyl-3,4,5,6-tetrahydro-2<i>H</i>-2,6-methano-1,3-benzoxazocin-4-one
;
_journal_coeditor_code KP2259
_journal_issue 6
_journal_name_full 'Acta Crystallographica Section E'
_journal_page_first o1402
_journal_paper_doi 10.1107/S1600536810017848
_journal_volume 66
_journal_year 2010
_chemical_formula_iupac 'C12 H13 N O2'
_chemical_formula_moiety 'C12 H13 N O2'
_chemical_formula_sum 'C12 H13 N O2'
_chemical_formula_weight 203.23
_chemical_melting_point 530
_chemical_name_systematic
;
<i>rac</i>-2-Methyl-3,4,5,6-tetrahydro-2<i>H</i>-2,6-methano-1,3-
benzoxazocin-4-one
;
_space_group_IT_number 2
_symmetry_cell_setting triclinic
_symmetry_space_group_name_Hall '-P 1'
_symmetry_space_group_name_H-M 'P -1'
_atom_sites_solution_hydrogens geom
_atom_sites_solution_primary direct
_atom_sites_solution_secondary difmap
_cell_angle_alpha 108.730(10)
_cell_angle_beta 95.09(2)
_cell_angle_gamma 103.600(10)
_cell_formula_units_Z 2
_cell_length_a 5.5640(10)
_cell_length_b 9.820(2)
_cell_length_c 10.596(2)
_cell_measurement_reflns_used 20
_cell_measurement_temperature 296(2)
_cell_measurement_theta_max 18
_cell_measurement_theta_min 7
_cell_volume 524.37(18)
_computing_cell_refinement 'XSCANS (Siemens, 1991)'
_computing_data_collection 'XSCANS (Siemens, 1991)'
_computing_data_reduction 'XSCANS (Siemens, 1991)'
_computing_molecular_graphics 'PLATON (Spek, 2009)'
_computing_publication_material 'SHELXL97 (Sheldrick, 2008)'
_computing_structure_refinement 'SHELXL97 (Sheldrick, 2008)'
_computing_structure_solution 'SHELXS97 (Sheldrick, 2008)'
_diffrn_ambient_temperature 296(2)
_diffrn_measured_fraction_theta_full 0.975
_diffrn_measured_fraction_theta_max 0.975
_diffrn_measurement_device_type 'Siemens P4 diffractometer'
_diffrn_measurement_method \w/2\q
_diffrn_radiation_monochromator graphite
_diffrn_radiation_source 'fine-focus sealed tube'
_diffrn_radiation_type MoK\a
_diffrn_radiation_wavelength 0.71073
_diffrn_reflns_av_R_equivalents 0.0515
_diffrn_reflns_av_sigmaI/netI 0.0591
_diffrn_reflns_limit_h_max 7
_diffrn_reflns_limit_h_min -1
_diffrn_reflns_limit_k_max 12
_diffrn_reflns_limit_k_min -12
_diffrn_reflns_limit_l_max 14
_diffrn_reflns_limit_l_min -14
_diffrn_reflns_number 3821
_diffrn_reflns_theta_full 30.00
_diffrn_reflns_theta_max 30.00
_diffrn_reflns_theta_min 2.06
_diffrn_standards_decay_% 0
_diffrn_standards_interval_count 97
_diffrn_standards_number 3
_exptl_absorpt_coefficient_mu 0.088
_exptl_absorpt_correction_type none
_exptl_crystal_colour colourless
_exptl_crystal_density_diffrn 1.287
_exptl_crystal_density_method 'not measured'
_exptl_crystal_description prism
_exptl_crystal_F_000 216
_exptl_crystal_size_max 0.30
_exptl_crystal_size_mid 0.25
_exptl_crystal_size_min 0.20
_refine_diff_density_max 0.255
_refine_diff_density_min -0.172
_refine_ls_extinction_method none
_refine_ls_goodness_of_fit_ref 1.030
_refine_ls_hydrogen_treatment constr
_refine_ls_matrix_type full
_refine_ls_number_parameters 137
_refine_ls_number_reflns 2983
_refine_ls_number_restraints 0
_refine_ls_restrained_S_all 1.030
_refine_ls_R_factor_all 0.0683
_refine_ls_R_factor_gt 0.0489
_refine_ls_shift/su_max 0.001
_refine_ls_shift/su_mean 0.000
_refine_ls_structure_factor_coef Fsqd
_refine_ls_weighting_details 'calc w=1/[\s^2^(Fo^2^)+(0.0608P)^2^+0.0887P] where P=(Fo^2^+2Fc^2^)/3'
_refine_ls_weighting_scheme calc
_refine_ls_wR_factor_gt 0.1318
_refine_ls_wR_factor_ref 0.1450
_reflns_number_gt 2242
_reflns_number_total 2983
_reflns_threshold_expression I>2\s(I)
_cod_data_source_file kp2259.cif
_cod_data_source_block I
_cod_original_cell_volume 524.37(17)
_cod_database_code 2226207
_cod_database_fobs_code 2226207

loop_
_symmetry_equiv_pos_as_xyz
'x, y, z'
'-x, -y, -z'

loop_
_atom_site_type_symbol
_atom_site_label
_atom_site_fract_x
_atom_site_fract_y
_atom_site_fract_z
_atom_site_U_iso_or_equiv
_atom_site_adp_type
_atom_site_calc_flag
_atom_site_refinement_flags
_atom_site_occupancy
_atom_site_disorder_assembly
_atom_site_disorder_group
N N1 0.7300(2) 0.47999(13) 0.63412(11) 0.0368(3) Uani d . 1 . .
H H1 0.6390 0.5366 0.6239 0.044 Uiso calc R 1 . .
C C2 0.7192(3) 0.36033(16) 0.52401(13) 0.0390(3) Uani d . 1 . .
C C3 0.8893(3) 0.26336(19) 0.53502(14) 0.0464(3) Uani d . 1 . .
H H3A 1.0279 0.2843 0.4883 0.056 Uiso calc R 1 . .
H H3B 0.7957 0.1590 0.4900 0.056 Uiso calc R 1 . .
C C4 0.9955(3) 0.28856(17) 0.68250(14) 0.0431(3) Uani d . 1 . .
H H4 1.1317 0.2410 0.6836 0.052 Uiso calc R 1 . .
C C5 1.0990(2) 0.45662(18) 0.75980(15) 0.0432(3) Uani d . 1 . .
H H5A 1.1854 0.4750 0.8498 0.052 Uiso calc R 1 . .
H H5B 1.2176 0.5015 0.7127 0.052 Uiso calc R 1 . .
C C6 0.8791(2) 0.52435(15) 0.76906(12) 0.0353(3) Uani d . 1 . .
C C7 0.7943(3) 0.22442(16) 0.75190(13) 0.0391(3) Uani d . 1 . .
C C8 0.6692(2) 0.31756(14) 0.83327(12) 0.0345(3) Uani d . 1 . .
C C9 0.4875(3) 0.26224(16) 0.90078(14) 0.0405(3) Uani d . 1 . .
H H9 0.4077 0.3257 0.9555 0.049 Uiso calc R 1 . .
C C10 0.4269(3) 0.11180(18) 0.88560(16) 0.0506(4) Uani d . 1 . .
H H10 0.3057 0.0745 0.9303 0.061 Uiso calc R 1 . .
C C11 0.5454(4) 0.01657(18) 0.80448(17) 0.0570(4) Uani d . 1 . .
H H11 0.5035 -0.0843 0.7942 0.068 Uiso calc R 1 . .
C C12 0.7267(3) 0.07306(18) 0.73887(16) 0.0516(4) Uani d . 1 . .
H H12 0.8059 0.0088 0.6847 0.062 Uiso calc R 1 . .
C C13 0.9524(3) 0.69372(17) 0.83480(15) 0.0470(3) Uani d . 1 . .
H H13A 1.0388 0.7229 0.9260 0.071 Uiso calc R 1 . .
H H13B 0.8040 0.7276 0.8358 0.071 Uiso calc R 1 . .
H H13C 1.0608 0.7377 0.7842 0.071 Uiso calc R 1 . .
O O1 0.72022(17) 0.46921(10) 0.85435(9) 0.0372(2) Uani d . 1 . .
O O2 0.5800(2) 0.33318(13) 0.41568(10) 0.0537(3) Uani d . 1 . .

loop_
_atom_site_aniso_label
_atom_site_aniso_U_11
_atom_site_aniso_U_22
_atom_site_aniso_U_33
_atom_site_aniso_U_12
_atom_site_aniso_U_13
_atom_site_aniso_U_23
N1 0.0382(6) 0.0428(6) 0.0337(5) 0.0192(5) 0.0020(4) 0.0147(4)
C2 0.0442(7) 0.0449(7) 0.0338(6) 0.0194(6) 0.0061(5) 0.0170(5)
C3 0.0549(8) 0.0582(9) 0.0383(7) 0.0329(7) 0.0129(6) 0.0197(6)
C4 0.0413(7) 0.0589(9) 0.0421(7) 0.0304(6) 0.0100(5) 0.0228(6)
C5 0.0308(6) 0.0599(9) 0.0457(7) 0.0161(6) 0.0043(5) 0.0257(6)
C6 0.0323(6) 0.0418(7) 0.0331(6) 0.0104(5) 0.0020(5) 0.0160(5)
C7 0.0433(7) 0.0459(7) 0.0332(6) 0.0208(6) 0.0016(5) 0.0158(5)
C8 0.0362(6) 0.0375(6) 0.0311(6) 0.0132(5) -0.0004(5) 0.0135(5)
C9 0.0405(7) 0.0459(7) 0.0373(6) 0.0129(6) 0.0038(5) 0.0178(5)
C10 0.0515(8) 0.0509(9) 0.0499(8) 0.0075(7) 0.0049(6) 0.0245(7)
C11 0.0732(11) 0.0395(8) 0.0568(9) 0.0123(7) 0.0033(8) 0.0199(7)
C12 0.0673(10) 0.0449(8) 0.0459(8) 0.0275(7) 0.0051(7) 0.0135(6)
C13 0.0503(8) 0.0423(7) 0.0434(7) 0.0061(6) 0.0000(6) 0.0154(6)
O1 0.0421(5) 0.0377(5) 0.0367(5) 0.0154(4) 0.0102(4) 0.0156(4)
O2 0.0705(7) 0.0545(6) 0.0361(5) 0.0309(5) -0.0060(5) 0.0104(4)

loop_
_atom_type_symbol
_atom_type_description
_atom_type_scat_dispersion_real
_atom_type_scat_dispersion_imag
_atom_type_scat_source
C C 0.0033 0.0016
; International Tables for Crystallography (1992).
Vol. C, Tables 4.2.6.8 and 6.1.1.4
;
H H 0.0000 0.0000
; International Tables for Crystallography (1992).
Vol. C, Tables 4.2.6.8 and 6.1.1.4
;
N N 0.0061 0.0033
; International Tables for Crystallography (1992).
Vol. C, Tables 4.2.6.8 and 6.1.1.4
;
O O 0.0106 0.0060
; International Tables for Crystallography (1992).
Vol. C, Tables 4.2.6.8 and 6.1.1.4
;

loop_
_geom_angle_atom_site_label_1
_geom_angle_atom_site_label_2
_geom_angle_atom_site_label_3
_geom_angle_site_symmetry_1
_geom_angle_site_symmetry_3
_geom_angle
_geom_angle_publ_flag
C2 N1 C6 . . 127.38(11) ?
C2 N1 H1 . . 116.3 ?
C6 N1 H1 . . 116.3 ?
O2 C2 N1 . . 121.03(12) ?
O2 C2 C3 . . 120.90(12) ?
N1 C2 C3 . . 118.03(12) ?
C2 C3 C4 . . 113.10(11) ?
C2 C3 H3A . . 109.0 ?
C4 C3 H3A . . 109.0 ?
C2 C3 H3B . . 109.0 ?
C4 C3 H3B . . 109.0 ?
H3A C3 H3B . . 107.8 ?
C7 C4 C5 . . 108.71(11) ?
C7 C4 C3 . . 111.56(12) ?
C5 C4 C3 . . 108.61(12) ?
C7 C4 H4 . . 109.3 ?
C5 C4 H4 . . 109.3 ?
C3 C4 H4 . . 109.3 ?
C6 C5 C4 . . 107.95(11) ?
C6 C5 H5A . . 110.1 ?
C4 C5 H5A . . 110.1 ?
C6 C5 H5B . . 110.1 ?
C4 C5 H5B . . 110.1 ?
H5A C5 H5B . . 108.4 ?
O1 C6 N1 . . 108.80(10) ?
O1 C6 C13 . . 105.03(11) ?
N1 C6 C13 . . 109.14(11) ?
O1 C6 C5 . . 109.04(10) ?
N1 C6 C5 . . 109.98(11) ?
C13 C6 C5 . . 114.61(12) ?
C12 C7 C8 . . 117.50(14) ?
C12 C7 C4 . . 122.47(13) ?
C8 C7 C4 . . 120.03(12) ?
O1 C8 C9 . . 115.93(11) ?
O1 C8 C7 . . 122.84(12) ?
C9 C8 C7 . . 121.22(13) ?
C10 C9 C8 . . 119.44(14) ?
C10 C9 H9 . . 120.3 ?
C8 C9 H9 . . 120.3 ?
C11 C10 C9 . . 120.64(15) ?
C11 C10 H10 . . 119.7 ?
C9 C10 H10 . . 119.7 ?
C12 C11 C10 . . 119.36(15) ?
C12 C11 H11 . . 120.3 ?
C10 C11 H11 . . 120.3 ?
C11 C12 C7 . . 121.84(15) ?
C11 C12 H12 . . 119.1 ?
C7 C12 H12 . . 119.1 ?
C6 C13 H13A . . 109.5 ?
C6 C13 H13B . . 109.5 ?
H13A C13 H13B . . 109.5 ?
C6 C13 H13C . . 109.5 ?
H13A C13 H13C . . 109.5 ?
H13B C13 H13C . . 109.5 ?
C8 O1 C6 . . 116.70(10) ?

loop_
_geom_bond_atom_site_label_1
_geom_bond_atom_site_label_2
_geom_bond_site_symmetry_2
_geom_bond_distance
_geom_bond_publ_flag
N1 C2 . 1.3489(17) ?
N1 C6 . 1.4634(16) ?
N1 H1 . 0.8600 ?
C2 O2 . 1.2399(16) ?
C2 C3 . 1.5137(19) ?
C3 C4 . 1.5399(19) ?
C3 H3A . 0.9700 ?
C3 H3B . 0.9700 ?
C4 C7 . 1.518(2) ?
C4 C5 . 1.526(2) ?
C4 H4 . 0.9800 ?
C5 C6 . 1.5203(18) ?
C5 H5A . 0.9700 ?
C5 H5B . 0.9700 ?
C6 O1 . 1.4568(16) ?
C6 C13 . 1.518(2) ?
C7 C12 . 1.402(2) ?
C7 C8 . 1.4011(18) ?
C8 O1 . 1.3873(16) ?
C8 C9 . 1.3959(19) ?
C9 C10 . 1.388(2) ?
C9 H9 . 0.9300 ?
C10 C11 . 1.386(2) ?
C10 H10 . 0.9300 ?
C11 C12 . 1.385(3) ?
C11 H11 . 0.9300 ?
C12 H12 . 0.9300 ?
C13 H13A . 0.9600 ?
C13 H13B . 0.9600 ?
C13 H13C . 0.9600 ?

loop_
_geom_hbond_atom_site_label_D
_geom_hbond_atom_site_label_H
_geom_hbond_atom_site_label_A
_geom_hbond_site_symmetry_A
_geom_hbond_distance_DH
_geom_hbond_distance_HA
_geom_hbond_distance_DA
_geom_hbond_angle_DHA
N1 H1 O2 2_666 0.86 2.07 2.9274(15) 175.9

loop_
_geom_torsion_atom_site_label_1
_geom_torsion_atom_site_label_2
_geom_torsion_atom_site_label_3
_geom_torsion_atom_site_label_4
_geom_torsion_site_symmetry_1
_geom_torsion_site_symmetry_2
_geom_torsion_site_symmetry_3
_geom_torsion_site_symmetry_4
_geom_torsion
_geom_torsion_publ_flag
C6 N1 C2 O2 . . . . 178.31(13) ?
C6 N1 C2 C3 . . . . -3.9(2) ?
O2 C2 C3 C4 . . . . -165.37(14) ?
N1 C2 C3 C4 . . . . 16.9(2) ?
C2 C3 C4 C7 . . . . 71.70(16) ?
C2 C3 C4 C5 . . . . -48.10(17) ?
C7 C4 C5 C6 . . . . -54.82(14) ?
C3 C4 C5 C6 . . . . 66.74(14) ?
C2 N1 C6 O1 . . . . -97.04(15) ?
C2 N1 C6 C13 . . . . 148.87(14) ?
C2 N1 C6 C5 . . . . 22.34(18) ?
C4 C5 C6 O1 . . . . 66.77(13) ?
C4 C5 C6 N1 . . . . -52.46(14) ?
C4 C5 C6 C13 . . . . -175.85(11) ?
C5 C4 C7 C12 . . . . -156.59(12) ?
C3 C4 C7 C12 . . . . 83.67(16) ?
C5 C4 C7 C8 . . . . 23.03(16) ?
C3 C4 C7 C8 . . . . -96.72(15) ?
C12 C7 C8 O1 . . . . 179.75(11) ?
C4 C7 C8 O1 . . . . 0.11(18) ?
C12 C7 C8 C9 . . . . 1.13(19) ?
C4 C7 C8 C9 . . . . -178.51(11) ?
O1 C8 C9 C10 . . . . -179.60(11) ?
C7 C8 C9 C10 . . . . -0.89(19) ?
C8 C9 C10 C11 . . . . 0.1(2) ?
C9 C10 C11 C12 . . . . 0.4(2) ?
C10 C11 C12 C7 . . . . -0.1(2) ?
C8 C7 C12 C11 . . . . -0.6(2) ?
C4 C7 C12 C11 . . . . 178.99(13) ?
C9 C8 O1 C6 . . . . -170.69(10) ?
C7 C8 O1 C6 . . . . 10.63(16) ?
N1 C6 O1 C8 . . . . 76.17(13) ?
C13 C6 O1 C8 . . . . -167.08(10) ?
C5 C6 O1 C8 . . . . -43.79(14) ?
